data_1545047
loop_
_publ_author_name
'Hu, Ji-Yun'
'Ning, Yingying'
'Meng, Yin-Shan'
'Zhang, Jing'
'Wu, Zhuo-Yan'
'Gao, Song'
'Zhang, Jun-Long'

_publ_section_title
;
 Highly near-IR emissive ytterbium(iii) complexes with unprecedented
 quantum yields
;
_journal_issue 4
_journal_name_full 'Chem. Sci.'
_journal_page_first 2702
_journal_paper_doi 10.1039/C6SC05021B
_journal_volume 8
_journal_year 2017
_chemical_formula_moiety 'C55 D18 Co F8 H25 N4 O9 P3 Yb'
_chemical_formula_sum 'C55 H25 Co D18 F8 N4 O9 P3 Yb'
_chemical_formula_weight 1398.92
_chemical_name_systematic
;
 ?
;
_space_group_crystal_system triclinic
_space_group_IT_number 2
_space_group_name_Hall '-P 1'
_space_group_name_H-M_alt 'P -1'
_symmetry_space_group_name_Hall '-P 1'
_symmetry_space_group_name_H-M 'P -1'
_atom_sites_solution_hydrogens geom
_audit_creation_date 2016-01-23
_audit_creation_method
;
Olex2 1.2
(compiled 2015.09.30 svn.r3233 for OlexSys, GUI svn.r5103)
;
_audit_update_record
;
2016-08-27 deposited with the CCDC.
2017-01-05 downloaded from the CCDC.
;
_cell_angle_alpha 72.8693(19)
_cell_angle_beta 73.873(2)
_cell_angle_gamma 77.720(2)
_cell_formula_units_Z 2
_cell_length_a 12.2948(3)
_cell_length_b 14.0793(3)
_cell_length_c 16.6204(4)
_cell_measurement_reflns_used 18644
_cell_measurement_temperature 180.01(10)
_cell_measurement_theta_max 30.0650
_cell_measurement_theta_min 3.4110
_cell_volume 2614.22(11)
_computing_cell_refinement
;
CrysAlisPro, Agilent Technologies,
Version 1.171.37.35 (release 13-08-2014 CrysAlis171 .NET)
(compiled Aug 13 2014,18:06:01)
;
_computing_data_collection
;
CrysAlisPro, Agilent Technologies,
Version 1.171.37.35 (release 13-08-2014 CrysAlis171 .NET)
(compiled Aug 13 2014,18:06:01)
;
_computing_data_reduction
;
CrysAlisPro, Agilent Technologies,
Version 1.171.37.35 (release 13-08-2014 CrysAlis171 .NET)
(compiled Aug 13 2014,18:06:01)
;
_computing_molecular_graphics 'Olex2 (Dolomanov et al., 2009)'
_computing_publication_material 'Olex2 (Dolomanov et al., 2009)'
_computing_structure_refinement 'ShelXL (Sheldrick, 2015)'
_computing_structure_solution
;
Superflip (Palatinus & Chapuis, 2007;Palatinus & van der Lee, 2008;
Palatinus et al., 2012)
;
_diffrn_ambient_environment N~2~
_diffrn_ambient_temperature 180.01(10)
_diffrn_detector 'CCD plate'
_diffrn_detector_area_resol_mean 10.3914
_diffrn_detector_type Atlas
_diffrn_measured_fraction_theta_full 0.993
_diffrn_measured_fraction_theta_max 0.994
_diffrn_measurement_details
;
#__ type_ start__ end____ width___ exp.time_
  1 omega    6.00   74.00   1.0000    8.0000
omega____ theta____ kappa____ phi______ frames
    -       13.4628 -131.0000  -43.1593 68

#__ type_ start__ end____ width___ exp.time_
  2 omega    7.00   76.00   1.0000    8.0000
omega____ theta____ kappa____ phi______ frames
    -       13.4628 -133.0000   54.6193 69

#__ type_ start__ end____ width___ exp.time_
  3 omega  -73.00  100.00   1.0000    8.0000
omega____ theta____ kappa____ phi______ frames
    -       13.4628    0.0000   60.0000 173

#__ type_ start__ end____ width___ exp.time_
  4 omega  -13.00   88.00   1.0000    8.0000
omega____ theta____ kappa____ phi______ frames
    -       13.4628   38.0000  150.0000 101

#__ type_ start__ end____ width___ exp.time_
  5 omega  -12.00   89.00   1.0000    8.0000
omega____ theta____ kappa____ phi______ frames
    -       13.4628   38.0000 -120.0000 101

#__ type_ start__ end____ width___ exp.time_
  6 omega   29.00   71.00   1.0000    8.0000
omega____ theta____ kappa____ phi______ frames
    -       13.4628 -125.0000 -165.3238 42

#__ type_ start__ end____ width___ exp.time_
  7 omega  -20.00   27.00   1.0000    8.0000
omega____ theta____ kappa____ phi______ frames
    -      -14.5566  -99.0000  -60.0000 47
;
_diffrn_measurement_device 'four-circle diffractometer'
_diffrn_measurement_device_type 'SuperNova, Dual, Cu at zero, Atlas'
_diffrn_measurement_method '\w scans'
_diffrn_orient_matrix_UB_11 -0.0135563000
_diffrn_orient_matrix_UB_12 0.0292475000
_diffrn_orient_matrix_UB_13 0.0306009000
_diffrn_orient_matrix_UB_21 -0.0574751000
_diffrn_orient_matrix_UB_22 -0.0094297000
_diffrn_orient_matrix_UB_23 0.0117323000
_diffrn_orient_matrix_UB_31 0.0139345000
_diffrn_orient_matrix_UB_32 -0.0435024000
_diffrn_orient_matrix_UB_33 0.0321255000
_diffrn_radiation_monochromator mirror
_diffrn_radiation_probe x-ray
_diffrn_radiation_type MoK\a
_diffrn_radiation_wavelength 0.71073
_diffrn_reflns_av_R_equivalents 0.0374
_diffrn_reflns_av_unetI/netI 0.0416
_diffrn_reflns_Laue_measured_fraction_full 0.993
_diffrn_reflns_Laue_measured_fraction_max 0.994
_diffrn_reflns_limit_h_max 15
_diffrn_reflns_limit_h_min -15
_diffrn_reflns_limit_k_max 18
_diffrn_reflns_limit_k_min -18
_diffrn_reflns_limit_l_max 21
_diffrn_reflns_limit_l_min -21
_diffrn_reflns_number 39776
_diffrn_reflns_point_group_measured_fraction_full 0.993
_diffrn_reflns_point_group_measured_fraction_max 0.994
_diffrn_reflns_theta_full 25.214
_diffrn_reflns_theta_max 27.452
_diffrn_reflns_theta_min 2.722
_diffrn_source 'SuperNova (Mo) X-ray Source'
_exptl_absorpt_coefficient_mu 2.278
_exptl_absorpt_correction_T_max 1.00000
_exptl_absorpt_correction_T_min 0.91501
_exptl_absorpt_correction_type multi-scan
_exptl_absorpt_process_details
;
CrysAlisPro, Agilent Technologies,
Version 1.171.37.35 (release 13-08-2014 CrysAlis171 .NET)
(compiled Aug 13 2014,18:06:01)
Empirical absorption correction using spherical harmonics,
 implemented in SCALE3 ABSPACK scaling algorithm.
Empirical absorption correction using spherical harmonics,
 implemented in SCALE3 ABSPACK scaling algorithm.
;
_exptl_crystal_colour red
_exptl_crystal_density_diffrn 1.777
_exptl_crystal_description block
_exptl_crystal_F_000 1374
_exptl_crystal_size_max 0.2537
_exptl_crystal_size_mid 0.1366
_exptl_crystal_size_min 0.0816
_refine_diff_density_max 12.480
_refine_diff_density_min -3.451
_refine_diff_density_rms 0.244
_refine_ls_extinction_method none
_refine_ls_goodness_of_fit_ref 1.034
_refine_ls_hydrogen_treatment constr
_refine_ls_matrix_type full
_refine_ls_number_parameters 736
_refine_ls_number_reflns 11924
_refine_ls_number_restraints 96
_refine_ls_restrained_S_all 1.047
_refine_ls_R_factor_all 0.0885
_refine_ls_R_factor_gt 0.0762
_refine_ls_shift/su_max 0.000
_refine_ls_shift/su_mean 0.000
_refine_ls_structure_factor_coef Fsqd
_refine_ls_weighting_details 'w=1/[\s^2^(Fo^2^)+(0.0963P)^2^+45.1004P] where P=(Fo^2^+2Fc^2^)/3'
_refine_ls_weighting_scheme calc
_refine_ls_wR_factor_gt 0.1875
_refine_ls_wR_factor_ref 0.1999
_reflns_Friedel_coverage 0.000
_reflns_number_gt 10320
_reflns_number_total 11924
_reflns_threshold_expression 'I > 2\s(I)'
_cod_data_source_file c6sc05021b2.cif
_cod_data_source_block 1_160123
_cod_depositor_comments 'Adding full bibliography for 1545045--1545047.cif.'
_cod_database_code 1545047
_shelxl_version_number 2014-3
_chemical_oxdiff_formula 'C55 H25 D18 Co1 F8 N4 O9 P3 Yb1'
_shelx_space_group_comment
;
The symmetry employed for this shelxl refinement is uniquely defined
by the following loop, which should always be used as a source of
symmetry information in preference to the above space-group names.
They are only intended as comments.
;
_reflns_odcompleteness_completeness 99.85
_reflns_odcompleteness_iscentric 1
_reflns_odcompleteness_theta 26.32
_olex2_refinement_description
;
1. Fixed Uiso
 At 1.2 times of:
  All C(H) groups
 At 1.5 times of:
  All C(H,H,H) groups
2. Uiso/Uaniso restraints and constraints
Uanis(F24) \\sim Ueq, Uanis(F16) \\sim Ueq: with sigma of 0.02 and sigma for
terminal atoms of 0.02
Uanis(O9) \\sim Ueq, Uanis(C13) \\sim Ueq, Uanis(C14) \\sim Ueq, Uanis(C15)
\\sim Ueq, Uanis(C17) \\sim Ueq, Uanis(C12) \\sim Ueq: with sigma of 0.01 and
sigma for terminal atoms of 0.01
Uanis(C9) \\sim Ueq, Uanis(F16) \\sim Ueq, Uanis(F24) \\sim Ueq: with sigma of
0.01 and sigma for terminal atoms of 0.01
Uanis(C1AA) \\sim Ueq, Uanis(C2AA) \\sim Ueq, Uanis(C0AA) \\sim Ueq,
Uanis(C143) \\sim Ueq, Uanis(C90) \\sim Ueq, Uanis(C55) \\sim Ueq: with sigma
of 0.2 and sigma for terminal atoms of 0.02
Uanis(C55) \\sim Ueq, Uanis(C2AA) \\sim Ueq, Uanis(C1AA) \\sim Ueq, Uanis(C0AA)
\\sim Ueq, Uanis(C143) \\sim Ueq, Uanis(C90) \\sim Ueq: with sigma of 0.02 and
sigma for terminal atoms of 0.02
Uanis(O25) \\sim Ueq: with sigma of 0.02 and sigma for terminal atoms of 0.02
3.a Aromatic/amide H refined with riding coordinates:
 C3AA(H3AA), C20(H20), C30(H30), C37(H37), C48(H48), C53(H53), C55(H55),
 C76(H76), C78(H78), C79(H79), C83(H83), C86(H86), C88(H88), C91(H91), C97(H97),
  C99(H99), C102(H102), C109(H109), C122(H122), C125(H125), C132(H132),
 C143(H143), C0AA(H0AA), C1AA(H1AA), C2AA(H2AA)
3.b Idealised Me refined as rotating group:
 C9(D9A,D9B,D9C), C12(D12A,D12B,D12C), C13(D13A,D13B,D13C), C14(D14A,D14B,
 D14C), C15(D15A,D15B,D15C), C17(D17A,D17B,D17C)
;
_olex2_submission_special_instructions 'No special instructions were received'

loop_
_space_group_symop_operation_xyz
'x, y, z'
'-x, -y, -z'

loop_
_atom_site_label
_atom_site_type_symbol
_atom_site_fract_x
_atom_site_fract_y
_atom_site_fract_z
_atom_site_U_iso_or_equiv
_atom_site_adp_type
_atom_site_occupancy
_atom_site_site_symmetry_order
_atom_site_calc_flag
_atom_site_refinement_flags_posn
_atom_site_refinement_flags_adp
Yb1 Yb 0.32348(3) 0.31857(2) 0.21510(2) 0.01873(11) Uani 1 1 d . .
Co2 Co 0.01701(9) 0.18961(8) 0.29651(8) 0.0275(2) Uani 1 1 d . .
P3 P 0.1659(3) 0.1275(3) 0.3470(2) 0.0629(11) Uani 1 1 d . .
P6 P 0.1226(3) 0.2142(4) 0.16881(18) 0.0736(13) Uani 1 1 d . .
P7 P 0.0338(3) 0.3332(2) 0.3180(2) 0.0493(7) Uani 1 1 d . .
F6 F 0.5462(5) 0.3035(5) -0.1350(3) 0.0398(13) Uani 1 1 d . .
N10 N 0.4658(5) 0.2981(5) 0.0903(4) 0.0174(11) Uani 1 1 d . .
F12 F 0.1374(6) 0.7163(4) 0.0725(4) 0.0522(18) Uani 1 1 d . .
F13 F 0.6908(5) 0.0188(4) 0.3097(3) 0.0367(12) Uani 1 1 d . .
F16 F 0.2025(7) 0.6205(5) 0.4015(4) 0.066(2) Uani 1 1 d . U
F17 F 0.6693(5) 0.1404(5) -0.0321(3) 0.0492(17) Uani 1 1 d . .
F20 F 0.2192(6) 0.6289(4) -0.0706(4) 0.0467(15) Uani 1 1 d . .
F21 F 0.5987(5) 0.1031(4) 0.4560(3) 0.0345(12) Uani 1 1 d . .
F24 F 0.3190(9) 0.4554(6) 0.5081(4) 0.085(3) Uani 1 1 d . U
O0AA O 0.2715(7) 0.1784(6) 0.3118(5) 0.050(2) Uani 1 1 d . .
O2 O 0.2235(6) 0.2702(7) 0.1434(4) 0.051(2) Uani 1 1 d . .
N4 N 0.4887(6) 0.2405(5) 0.2696(4) 0.0214(12) Uani 1 1 d . .
N2 N 0.3166(6) 0.4807(5) 0.1177(4) 0.0206(12) Uani 1 1 d . .
C2 C 0.3158(7) 0.4940(5) 0.0322(5) 0.0207(14) Uani 1 1 d . .
N1AA N 0.3407(6) 0.4236(5) 0.2978(4) 0.0242(13) Uani 1 1 d . .
C3AA C 0.5528(18) 0.3079(11) 0.5896(9) 0.080(5) Uani 1 1 d . .
H3AA H 0.6071 0.3411 0.5977 0.096 Uiso 1 1 calc R .
C16 C 0.3585(7) 0.4469(6) -0.1087(5) 0.0234(15) Uani 1 1 d . .
C18 C 0.2445(8) 0.5873(6) 0.0058(5) 0.0276(17) Uani 1 1 d . .
C20 C 0.3130(8) 0.3755(7) -0.1272(6) 0.0329(19) Uani 1 1 d . .
H20 H 0.2915 0.3175 -0.0833 0.040 Uiso 1 1 calc R .
C21 C 0.6134(6) 0.1011(6) 0.3114(5) 0.0221(15) Uani 1 1 d . .
C24 C 0.5878(7) 0.2076(6) -0.0009(5) 0.0289(17) Uani 1 1 d . .
O25 O 0.1551(9) 0.0840(9) 0.4434(7) 0.089(4) Uani 1 1 d . U
C27 C 0.3757(6) 0.4282(5) -0.0193(5) 0.0191(14) Uani 1 1 d . .
C30 C 0.3993(10) 0.2100(11) 0.5646(6) 0.055(3) Uani 1 1 d . .
H30 H 0.3469 0.1749 0.5564 0.067 Uiso 1 1 calc R .
C36 C 0.5288(7) 0.2837(6) -0.0489(5) 0.0263(16) Uani 1 1 d . .
C37 C 0.5349(15) 0.3221(10) 0.5082(7) 0.066(4) Uani 1 1 d . .
H37 H 0.5778 0.3654 0.4603 0.079 Uiso 1 1 calc R .
O40 O -0.0101(9) 0.3253(8) 0.4193(6) 0.074(3) Uani 1 1 d . .
C43 C 0.2497(7) 0.5621(5) 0.1451(5) 0.0233(15) Uani 1 1 d . .
C45 C 0.2067(8) 0.6286(6) 0.0734(6) 0.0304(18) Uani 1 1 d . .
C48 C 0.2992(11) 0.3897(9) -0.2108(7) 0.050(3) Uani 1 1 d . .
H48 H 0.2703 0.3404 -0.2245 0.060 Uiso 1 1 calc R .
C50 C 0.5505(6) 0.2159(5) 0.0867(5) 0.0214(14) Uani 1 1 d . .
C52 C 0.5637(6) 0.1642(5) 0.2406(5) 0.0192(14) Uani 1 1 d . .
C53 C 0.0263(8) 0.6530(7) 0.2781(7) 0.040(2) Uani 1 1 d . .
H53 H 0.0055 0.5884 0.2891 0.048 Uiso 1 1 calc R .
C55 C 0.6575(17) -0.0217(9) 0.1381(8) 0.072(4) Uani 1 1 d . U
H55 H 0.5801 -0.0329 0.1528 0.087 Uiso 1 1 calc R .
C57 C 0.4502(6) 0.3412(5) 0.0077(4) 0.0186(13) Uani 1 1 d . .
C60 C 0.5931(7) 0.1516(6) 0.1562(5) 0.0232(15) Uani 1 1 d . .
C62 C 0.5708(7) 0.1405(6) 0.3792(5) 0.0213(14) Uani 1 1 d . .
C64 C 0.4564(9) 0.2753(7) 0.4945(6) 0.037(2) Uani 1 1 d . .
C65 C 0.2733(7) 0.5151(6) 0.2968(5) 0.0282(17) Uani 1 1 d . .
C68 C 0.2266(7) 0.5780(6) 0.2273(5) 0.0241(15) Uani 1 1 d . .
O69 O 0.2023(9) 0.0135(7) 0.3247(10) 0.102(5) Uani 1 1 d . .
C71 C 0.1406(7) 0.6666(6) 0.2456(5) 0.0275(16) Uani 1 1 d . .
C74 C 0.4353(8) 0.2959(7) 0.4065(5) 0.0319(19) Uani 1 1 d . .
C76 C 0.3883(8) 0.5318(8) -0.1733(6) 0.037(2) Uani 1 1 d . .
H76 H 0.4204 0.5805 -0.1614 0.044 Uiso 1 1 calc R .
C78 C 0.4908(12) 0.2448(10) 0.6588(7) 0.057(3) Uani 1 1 d . .
H78 H 0.5001 0.2366 0.7154 0.068 Uiso 1 1 calc R .
C79 C -0.0577(9) 0.7323(8) 0.2947(8) 0.047(3) Uani 1 1 d . .
H79 H -0.1356 0.7224 0.3167 0.057 Uiso 1 1 calc R .
C81 C 0.4923(7) 0.2297(6) 0.3539(5) 0.0221(15) Uani 1 1 d . .
C83 C -0.0781(8) 0.1009(8) 0.2719(8) 0.045(2) Uani 1 1 d . .
H83 H -0.0547 0.0712 0.2242 0.054 Uiso 1 1 calc R .
C86 C 0.3280(11) 0.4761(11) -0.2739(7) 0.058(3) Uani 1 1 d . .
H86 H 0.3175 0.4867 -0.3306 0.070 Uiso 1 1 calc R .
C88 C 0.4160(11) 0.1939(12) 0.6468(7) 0.063(4) Uani 1 1 d . .
H88 H 0.3759 0.1480 0.6943 0.076 Uiso 1 1 calc R .
C90 C 0.6848(10) 0.0669(8) 0.1361(6) 0.045(3) Uani 1 1 d . U
C91 C -0.0260(9) 0.8277(7) 0.2783(8) 0.044(2) Uani 1 1 d . .
H91 H -0.0828 0.8829 0.2886 0.053 Uiso 1 1 calc R .
C96 C 0.3668(9) 0.3875(7) 0.3776(5) 0.035(2) Uani 1 1 d . .
C97 C -0.1031(9) 0.1273(10) 0.4050(8) 0.054(3) Uani 1 1 d . .
H97 H -0.0988 0.1174 0.4631 0.064 Uiso 1 1 calc R .
C99 C 0.1706(9) 0.7608(7) 0.2312(6) 0.036(2) Uani 1 1 d . .
H99 H 0.2486 0.7707 0.2101 0.043 Uiso 1 1 calc R .
C102 C -0.1566(9) 0.2122(10) 0.3557(9) 0.059(3) Uani 1 1 d . .
H102 H -0.1963 0.2703 0.3747 0.070 Uiso 1 1 calc R .
C103 C 0.2576(11) 0.5374(8) 0.3788(6) 0.051(3) Uani 1 1 d . .
C105 C 0.3126(12) 0.4595(9) 0.4280(6) 0.058(4) Uani 1 1 d . .
C109 C 0.0868(10) 0.8412(7) 0.2473(7) 0.045(2) Uani 1 1 d . .
H109 H 0.1079 0.9056 0.2369 0.054 Uiso 1 1 calc R .
C122 C -0.1422(8) 0.1979(9) 0.2732(9) 0.053(3) Uani 1 1 d . .
H122 H -0.1702 0.2444 0.2265 0.064 Uiso 1 1 calc R .
C125 C -0.0563(8) 0.0583(8) 0.3536(8) 0.045(3) Uani 1 1 d . .
H125 H -0.0164 -0.0068 0.3718 0.053 Uiso 1 1 calc R .
C132 C 0.3712(10) 0.5454(9) -0.2543(6) 0.049(3) Uani 1 1 d . .
H132 H 0.3899 0.6046 -0.2976 0.059 Uiso 1 1 calc R .
C143 C 0.8002(11) 0.0844(13) 0.1122(7) 0.069(4) Uani 1 1 d . U
H143 H 0.8162 0.1482 0.1103 0.083 Uiso 1 1 calc R .
O7 O -0.0616(7) 0.4187(6) 0.2941(8) 0.069(3) Uani 1 1 d . .
O8 O 0.0260(8) 0.2880(9) 0.1116(6) 0.076(3) Uani 1 1 d . .
O9 O 0.1529(11) 0.1314(10) 0.1264(8) 0.097(4) Uani 1 1 d . U
C0AA C 0.8899(16) 0.0116(16) 0.0916(10) 0.091(6) Uani 1 1 d . U
H0AA H 0.9672 0.0233 0.0757 0.109 Uiso 1 1 calc R .
C1AA C 0.755(2) -0.1023(13) 0.1162(10) 0.092(5) Uani 1 1 d . U
H1AA H 0.7423 -0.1669 0.1169 0.110 Uiso 1 1 calc R .
C2AA C 0.862(2) -0.0761(17) 0.0954(12) 0.098(6) Uani 1 1 d . U
H2AA H 0.9235 -0.1266 0.0819 0.117 Uiso 1 1 calc R .
O6 O 0.1444(6) 0.3721(5) 0.2753(8) 0.073(3) Uani 1 1 d . .
C9 C -0.0381(14) 0.4697(14) 0.1895(11) 0.082(4) Uani 1 1 d . U
D9A D -0.0365 0.4191 0.1593 0.123 Uiso 1 1 calc GR .
D9B D 0.0356 0.4951 0.1697 0.123 Uiso 1 1 calc GR .
D9C D -0.0992 0.5253 0.1772 0.123 Uiso 1 1 calc GR .
C12 C 0.3006(14) -0.0488(13) 0.3505(12) 0.085(5) Uani 1 1 d . U
D12A D 0.3696 -0.0296 0.3066 0.127 Uiso 1 1 calc GR .
D12B D 0.2954 -0.1191 0.3565 0.127 Uiso 1 1 calc GR .
D12C D 0.3047 -0.0405 0.4061 0.127 Uiso 1 1 calc GR .
C13 C 0.2787(17) 0.0727(16) 0.1114(13) 0.096(5) Uani 1 1 d . U
D13A D 0.2864 0.0286 0.0736 0.144 Uiso 1 1 calc GR .
D13B D 0.2944 0.0323 0.1671 0.144 Uiso 1 1 calc GR .
D13C D 0.3334 0.1209 0.0841 0.144 Uiso 1 1 calc GR .
C14 C 0.0661(16) 0.3185(17) 0.0224(11) 0.095(5) Uani 1 1 d . U
D14A D 0.0025 0.3557 -0.0042 0.143 Uiso 1 1 calc GR .
D14B D 0.0993 0.2594 -0.0006 0.143 Uiso 1 1 calc GR .
D14C D 0.1246 0.3619 0.0090 0.143 Uiso 1 1 calc GR .
C15 C 0.0034(19) 0.4029(15) 0.4540(13) 0.099(6) Uani 1 1 d . U
D15A D 0.0794 0.4232 0.4270 0.148 Uiso 1 1 calc GR .
D15B D -0.0045 0.3777 0.5167 0.148 Uiso 1 1 calc GR .
D15C D -0.0553 0.4609 0.4421 0.148 Uiso 1 1 calc GR .
C17 C 0.1824(19) 0.1488(16) 0.4968(13) 0.101(6) Uani 1 1 d . U
D17A D 0.2457 0.1857 0.4614 0.152 Uiso 1 1 calc GR .
D17B D 0.2038 0.1043 0.5494 0.152 Uiso 1 1 calc GR .
D17C D 0.1145 0.1964 0.5127 0.152 Uiso 1 1 calc GR .

loop_
_atom_site_aniso_label
_atom_site_aniso_U_11
_atom_site_aniso_U_22
_atom_site_aniso_U_33
_atom_site_aniso_U_23
_atom_site_aniso_U_13
_atom_site_aniso_U_12
Yb1 0.01647(17) 0.01964(17) 0.01643(17) -0.00321(11) -0.00072(11) -0.00078(11)
Co2 0.0182(5) 0.0241(5) 0.0328(6) -0.0003(4) 0.0000(4) -0.0047(4)
P3 0.065(2) 0.066(2) 0.0568(18) 0.0391(16) -0.0421(16) -0.0485(17)
P6 0.0528(18) 0.163(4) 0.0269(13) -0.0292(18) 0.0047(12) -0.072(2)
P7 0.0374(14) 0.0471(15) 0.0592(18) -0.0179(13) 0.0006(12) -0.0062(12)
F6 0.036(3) 0.057(3) 0.015(2) -0.010(2) -0.003(2) 0.016(2)
N10 0.016(3) 0.020(3) 0.014(3) -0.002(2) -0.002(2) -0.003(2)
F12 0.085(5) 0.028(3) 0.048(3) -0.020(3) -0.040(3) 0.030(3)
F13 0.048(3) 0.029(3) 0.030(3) -0.011(2) -0.018(2) 0.017(2)
F16 0.098(5) 0.054(4) 0.037(3) -0.030(3) -0.020(3) 0.039(4)
F17 0.055(4) 0.054(4) 0.027(3) -0.020(3) -0.012(3) 0.034(3)
F20 0.072(4) 0.036(3) 0.032(3) -0.010(2) -0.032(3) 0.022(3)
F21 0.043(3) 0.037(3) 0.024(2) -0.008(2) -0.019(2) 0.008(2)
F24 0.130(6) 0.080(5) 0.035(3) -0.035(3) -0.034(4) 0.055(4)
O0AA 0.048(4) 0.048(4) 0.051(4) 0.026(3) -0.032(4) -0.026(3)
O2 0.039(4) 0.101(6) 0.021(3) -0.008(4) -0.003(3) -0.040(4)
N4 0.025(3) 0.022(3) 0.016(3) -0.007(2) -0.004(2) 0.000(2)
N2 0.024(3) 0.022(3) 0.014(3) -0.003(2) -0.005(2) -0.002(2)
C2 0.025(4) 0.018(3) 0.020(3) -0.003(3) -0.007(3) -0.003(3)
N1AA 0.026(3) 0.026(3) 0.017(3) -0.008(3) -0.004(3) 0.004(3)
C3AA 0.155(16) 0.066(8) 0.043(7) -0.013(6) -0.047(9) -0.035(10)
C16 0.020(4) 0.029(4) 0.016(3) -0.004(3) -0.006(3) 0.005(3)
C18 0.035(4) 0.023(4) 0.027(4) -0.005(3) -0.016(3) 0.003(3)
C20 0.037(5) 0.035(5) 0.030(4) -0.014(4) -0.013(4) 0.002(4)
C21 0.021(4) 0.021(3) 0.024(4) -0.005(3) -0.009(3) 0.002(3)
C24 0.031(4) 0.029(4) 0.024(4) -0.014(3) -0.006(3) 0.011(3)
O25 0.064(6) 0.110(8) 0.078(7) 0.038(6) -0.030(5) -0.048(6)
C27 0.016(3) 0.020(3) 0.019(3) -0.002(3) -0.004(3) -0.003(3)
C30 0.045(6) 0.093(9) 0.019(4) 0.000(5) -0.009(4) -0.008(6)
C36 0.029(4) 0.035(4) 0.011(3) -0.006(3) -0.004(3) 0.003(3)
C37 0.128(13) 0.052(7) 0.030(5) -0.008(5) -0.025(7) -0.036(8)
O40 0.080(7) 0.086(7) 0.058(6) -0.033(5) 0.009(5) -0.030(6)
C43 0.025(4) 0.017(3) 0.029(4) -0.007(3) -0.011(3) 0.003(3)
C45 0.040(5) 0.021(4) 0.031(4) -0.007(3) -0.019(4) 0.009(3)
C48 0.063(7) 0.060(7) 0.040(6) -0.029(5) -0.028(5) 0.011(5)
C50 0.021(3) 0.019(3) 0.018(3) -0.002(3) 0.001(3) -0.001(3)
C52 0.018(3) 0.018(3) 0.021(3) -0.006(3) -0.005(3) 0.001(3)
C53 0.035(5) 0.023(4) 0.061(6) -0.018(4) -0.007(4) 0.003(4)
C55 0.131(12) 0.041(6) 0.045(6) -0.022(5) -0.032(7) 0.017(7)
C57 0.017(3) 0.023(3) 0.015(3) -0.008(3) 0.000(3) -0.001(3)
C60 0.026(4) 0.020(3) 0.024(4) -0.011(3) -0.006(3) 0.003(3)
C62 0.024(4) 0.022(3) 0.018(3) 0.000(3) -0.011(3) 0.000(3)
C64 0.048(5) 0.036(5) 0.024(4) -0.016(4) -0.012(4) 0.016(4)
C65 0.030(4) 0.028(4) 0.024(4) -0.013(3) -0.002(3) 0.008(3)
C68 0.025(4) 0.022(4) 0.028(4) -0.011(3) -0.006(3) -0.001(3)
O69 0.064(6) 0.047(5) 0.189(14) 0.012(7) -0.065(8) -0.009(5)
C71 0.033(4) 0.021(4) 0.027(4) -0.009(3) -0.008(3) 0.003(3)
C74 0.041(5) 0.032(4) 0.020(4) -0.009(3) -0.011(3) 0.010(4)
C76 0.028(4) 0.044(5) 0.030(4) 0.005(4) -0.006(4) -0.006(4)
C78 0.078(9) 0.068(8) 0.024(5) -0.021(5) -0.020(5) 0.015(6)
C79 0.036(5) 0.043(6) 0.067(7) -0.028(5) -0.011(5) 0.004(4)
C81 0.025(4) 0.024(4) 0.015(3) -0.003(3) -0.004(3) -0.001(3)
C83 0.027(5) 0.045(6) 0.061(7) -0.001(5) -0.012(4) -0.016(4)
C86 0.058(7) 0.083(9) 0.023(5) -0.015(5) -0.017(5) 0.024(6)
C88 0.054(7) 0.104(11) 0.024(5) -0.009(6) -0.013(5) 0.000(7)
C90 0.063(6) 0.042(5) 0.024(4) -0.017(4) -0.018(4) 0.028(5)
C91 0.046(6) 0.029(5) 0.062(7) -0.027(5) -0.019(5) 0.017(4)
C96 0.046(5) 0.036(5) 0.017(4) -0.013(3) -0.006(4) 0.013(4)
C97 0.037(6) 0.063(7) 0.046(6) 0.005(5) 0.007(5) -0.027(5)
C99 0.038(5) 0.029(4) 0.041(5) -0.016(4) -0.001(4) -0.004(4)
C102 0.023(5) 0.060(7) 0.078(9) -0.018(6) 0.018(5) -0.011(5)
C103 0.072(8) 0.047(6) 0.026(5) -0.020(4) -0.014(5) 0.029(5)
C105 0.089(9) 0.052(6) 0.024(5) -0.021(4) -0.020(5) 0.033(6)
C109 0.057(7) 0.021(4) 0.054(6) -0.016(4) -0.003(5) -0.001(4)
C122 0.022(4) 0.047(6) 0.077(8) 0.014(6) -0.017(5) -0.012(4)
C125 0.028(5) 0.035(5) 0.065(7) 0.009(5) -0.012(5) -0.019(4)
C132 0.046(6) 0.063(7) 0.020(4) 0.003(4) -0.003(4) 0.007(5)
C143 0.053(7) 0.106(10) 0.036(5) -0.030(6) -0.016(5) 0.040(7)
O7 0.030(4) 0.052(5) 0.142(10) -0.052(6) -0.024(5) 0.006(3)
O8 0.050(5) 0.123(9) 0.053(5) -0.009(6) -0.014(4) -0.024(6)
O9 0.097(7) 0.111(7) 0.106(7) -0.078(6) 0.021(5) -0.052(6)
C0AA 0.084(10) 0.121(12) 0.063(8) -0.047(9) -0.029(7) 0.047(9)
C1AA 0.157(15) 0.065(8) 0.057(8) -0.026(7) -0.041(9) 0.011(9)
C2AA 0.120(13) 0.099(12) 0.068(9) -0.021(9) -0.051(9) 0.035(10)
O6 0.030(4) 0.029(4) 0.138(9) -0.035(5) 0.034(5) -0.012(3)
C9 0.067(7) 0.089(8) 0.080(8) -0.003(6) -0.025(6) -0.007(6)
C12 0.071(7) 0.078(8) 0.093(8) 0.010(6) -0.032(7) -0.011(6)
C13 0.092(9) 0.120(10) 0.084(8) -0.048(7) -0.005(7) -0.022(7)
C14 0.075(8) 0.140(10) 0.070(8) -0.019(7) -0.032(7) -0.004(7)
C15 0.105(9) 0.094(9) 0.096(9) -0.041(7) -0.004(7) -0.015(7)
C17 0.115(9) 0.118(10) 0.093(9) -0.008(7) -0.044(7) -0.058(8)

loop_
_atom_type_symbol
_atom_type_description
_atom_type_scat_dispersion_real
_atom_type_scat_dispersion_imag
_atom_type_scat_source
C C 0.0033 0.0016 'International Tables Vol C Tables 4.2.6.8 and 6.1.1.4'
D D 0.0000 0.0000 'International Tables Vol C Tables 4.2.6.8 and 6.1.1.4'
Co Co 0.3494 0.9721 'International Tables Vol C Tables 4.2.6.8 and 6.1.1.4'
F F 0.0171 0.0103 'International Tables Vol C Tables 4.2.6.8 and 6.1.1.4'
H H 0.0000 0.0000 'International Tables Vol C Tables 4.2.6.8 and 6.1.1.4'
N N 0.0061 0.0033 'International Tables Vol C Tables 4.2.6.8 and 6.1.1.4'
O O 0.0106 0.0060 'International Tables Vol C Tables 4.2.6.8 and 6.1.1.4'
P P 0.1023 0.0942 'International Tables Vol C Tables 4.2.6.8 and 6.1.1.4'
Yb Yb -0.3850 5.5486 'International Tables Vol C Tables 4.2.6.8 and 6.1.1.4'

loop_
_exptl_crystal_face_index_h
_exptl_crystal_face_index_k
_exptl_crystal_face_index_l
_exptl_crystal_face_perp_dist
_exptl_oxdiff_crystal_face_indexfrac_h
_exptl_oxdiff_crystal_face_indexfrac_k
_exptl_oxdiff_crystal_face_indexfrac_l
_exptl_oxdiff_crystal_face_x
_exptl_oxdiff_crystal_face_y
_exptl_oxdiff_crystal_face_z
-3 -17 -18 0.0528 -3.3362 -16.6694 -18.0021 -0.9932 0.1377 0.1003
8 -15 -5 0.0793 8.0021 -15.0053 -4.9981 -0.7003 -0.3771 0.6037
2 -18 -10 0.0601 2.0000 -18.0043 -9.9990 -0.8597 -0.0625 0.4899
4 -15 8 0.1120 4.0038 -15.0037 8.0065 -0.2481 0.0053 0.9657
4 -11 14 0.1441 4.3381 -11.3362 14.0077 0.0383 0.0219 1.0036
-4 -17 5 0.1204 -3.6649 -17.3353 5.0062 -0.3041 0.4328 0.8639
17 4 3 0.0646 17.0039 3.9959 2.9997 -0.0218 -0.9798 0.1595
2 -14 -18 0.0410 1.6646 -13.6703 -18.0029 -0.9733 -0.1780 0.0395
-11 -16 -16 0.0540 -11.3376 -15.6668 -16.0015 -0.7942 0.6116 0.0095
15 0 -4 0.0676 15.3359 -0.3380 -4.0016 -0.3402 -0.9252 0.0998
-17 0 0 0.0684 -16.6702 -0.3285 0.0004 0.2164 0.9612 -0.2180
15 -3 -4 0.0449 15.0027 -3.0051 -4.0009 -0.4137 -0.8809 0.2113
-16 -5 2 0.0953 -16.0026 -4.9962 2.0023 0.1321 0.9904 0.0587
-5 10 -15 0.1168 -5.0050 10.0028 -15.0077 -0.0988 0.0173 -0.9870
-15 4 -7 0.0862 -15.3384 4.3384 -7.0033 0.1205 0.7585 -0.6274
10 13 -7 0.0788 9.6661 13.3327 -7.0060 0.0445 -0.7635 -0.6704
2 15 18 0.0328 1.6693 15.3363 18.0024 0.9768 -0.0294 -0.0656

loop_
_geom_angle_atom_site_label_1
_geom_angle_atom_site_label_2
_geom_angle_atom_site_label_3
_geom_angle
P6 Yb1 P3 51.03(8)
P6 Yb1 P7 54.87(8)
P7 Yb1 P3 50.54(9)
N10 Yb1 P3 122.33(17)
N10 Yb1 P6 94.79(16)
N10 Yb1 P7 147.37(15)
N10 Yb1 N4 76.3(2)
N10 Yb1 N2 75.4(2)
N10 Yb1 N1AA 120.6(2)
O0AA Yb1 P3 17.06(18)
O0AA Yb1 P6 65.15(19)
O0AA Yb1 P7 65.0(2)
O0AA Yb1 N10 116.6(3)
O0AA Yb1 O2 80.2(3)
O0AA Yb1 N4 75.6(2)
O0AA Yb1 N2 162.2(3)
O0AA Yb1 N1AA 105.2(3)
O2 Yb1 P3 67.64(19)
O2 Yb1 P6 17.72(17)
O2 Yb1 P7 68.7(2)
O2 Yb1 N10 79.3(2)
O2 Yb1 N4 132.6(3)
O2 Yb1 N2 90.0(3)
O2 Yb1 N1AA 151.1(3)
N4 Yb1 P3 92.63(17)
N4 Yb1 P6 130.37(18)
N4 Yb1 P7 130.90(16)
N4 Yb1 N2 121.4(2)
N2 Yb1 P3 145.51(17)
N2 Yb1 P6 102.25(17)
N2 Yb1 P7 97.73(17)
N1AA Yb1 P3 110.15(18)
N1AA Yb1 P6 142.17(18)
N1AA Yb1 P7 87.51(17)
N1AA Yb1 N4 75.4(2)
N1AA Yb1 N2 76.7(2)
O6 Yb1 P3 65.6(2)
O6 Yb1 P6 66.9(3)
O6 Yb1 P7 15.98(19)
O6 Yb1 N10 149.6(4)
O6 Yb1 O0AA 78.8(3)
O6 Yb1 O2 77.9(4)
O6 Yb1 N4 134.1(4)
O6 Yb1 N2 84.7(3)
O6 Yb1 N1AA 75.4(3)
P3 Co2 P7 86.41(14)
P6 Co2 P3 89.48(15)
P6 Co2 P7 95.30(15)
C83 Co2 P3 122.1(3)
C83 Co2 P6 93.0(3)
C83 Co2 P7 150.4(3)
C83 Co2 C97 66.5(5)
C83 Co2 C102 66.7(5)
C83 Co2 C122 40.3(5)
C83 Co2 C125 39.1(4)
C97 Co2 P3 97.8(4)
C97 Co2 P6 159.1(4)
C97 Co2 P7 104.7(4)
C97 Co2 C102 38.8(5)
C102 Co2 P3 132.5(4)
C102 Co2 P6 138.0(4)
C102 Co2 P7 88.6(4)
C122 Co2 P3 158.8(3)
C122 Co2 P6 101.6(4)
C122 Co2 P7 110.1(4)
C122 Co2 C97 65.9(5)
C122 Co2 C102 39.4(5)
C122 Co2 C125 66.0(4)
C125 Co2 P3 92.9(3)
C125 Co2 P6 120.9(4)
C125 Co2 P7 143.8(4)
C125 Co2 C97 39.5(5)
C125 Co2 C102 65.6(5)
Co2 P3 Yb1 94.68(9)
O0AA P3 Yb1 25.8(3)
O0AA P3 Co2 120.4(3)
O0AA P3 O25 107.7(5)
O0AA P3 O69 106.8(6)
O25 P3 Yb1 126.4(4)
O25 P3 Co2 120.5(5)
O25 P3 O69 93.6(7)
O69 P3 Yb1 118.0(5)
O69 P3 Co2 103.1(4)
Co2 P6 Yb1 95.04(9)
O2 P6 Yb1 27.0(3)
O2 P6 Co2 121.3(3)
O2 P6 O8 106.2(5)
O8 P6 Yb1 120.9(4)
O8 P6 Co2 100.3(4)
O9 P6 Yb1 123.3(5)
O9 P6 Co2 118.0(5)
O9 P6 O2 108.8(6)
O9 P6 O8 98.3(8)
Co2 P7 Yb1 93.33(10)
O40 P7 Yb1 122.2(4)
O40 P7 Co2 107.5(4)
O7 P7 Yb1 126.7(4)
O7 P7 Co2 113.4(4)
O7 P7 O40 93.7(6)
O6 P7 Yb1 24.3(3)
O6 P7 Co2 116.6(3)
O6 P7 O40 116.2(6)
O6 P7 O7 107.3(5)
C50 N10 Yb1 124.8(5)
C57 N10 Yb1 122.9(5)
C57 N10 C50 107.5(6)
P3 O0AA Yb1 137.2(4)
P6 O2 Yb1 135.3(4)
C52 N4 Yb1 123.0(5)
C52 N4 C81 107.9(6)
C81 N4 Yb1 122.5(5)
C2 N2 Yb1 121.5(5)
C43 N2 Yb1 120.2(5)
C43 N2 C2 108.2(6)
N2 C2 C18 108.0(7)
N2 C2 C27 125.4(7)
C27 C2 C18 126.5(7)
C65 N1AA Yb1 121.5(5)
C65 N1AA C96 107.5(7)
C96 N1AA Yb1 123.3(6)
C78 C3AA C37 118.9(14)
C20 C16 C27 118.4(7)
C76 C16 C20 119.5(8)
C76 C16 C27 122.1(8)
F20 C18 C2 128.4(7)
F20 C18 C45 124.1(7)
C45 C18 C2 107.5(7)
C16 C20 C48 119.5(10)
F13 C21 C52 126.8(7)
C62 C21 F13 125.1(7)
C62 C21 C52 108.2(6)
F17 C24 C36 124.6(7)
F17 C24 C50 127.6(7)
C36 C24 C50 107.8(7)
P3 O25 C17 118.3(10)
C2 C27 C16 119.8(6)
C2 C27 C57 124.5(7)
C57 C27 C16 115.6(6)
C64 C30 C88 121.9(13)
F6 C36 C24 124.4(7)
F6 C36 C57 127.4(7)
C24 C36 C57 108.1(7)
C64 C37 C3AA 121.9(13)
C15 O40 P7 120.0(11)
N2 C43 C45 107.7(7)
N2 C43 C68 126.8(7)
C68 C43 C45 125.5(7)
F12 C45 C43 127.1(8)
C18 C45 F12 124.3(7)
C18 C45 C43 108.6(7)
C86 C48 C20 119.8(11)
N10 C50 C24 108.5(6)
N10 C50 C60 126.2(7)
C60 C50 C24 125.2(7)
N4 C52 C21 107.9(6)
N4 C52 C60 126.5(7)
C60 C52 C21 125.4(7)
C79 C53 C71 121.0(9)
C90 C55 C1AA 117.4(17)
N10 C57 C27 127.0(6)
N10 C57 C36 108.0(6)
C27 C57 C36 124.9(7)
C50 C60 C52 125.4(7)
C50 C60 C90 116.4(7)
C52 C60 C90 118.0(7)
F21 C62 C81 127.4(7)
C21 C62 F21 124.9(7)
C21 C62 C81 107.6(6)
C30 C64 C37 117.4(9)
C30 C64 C74 122.1(10)
C37 C64 C74 120.5(10)
N1AA C65 C68 126.3(7)
N1AA C65 C103 108.7(7)
C68 C65 C103 124.9(7)
C43 C68 C65 125.6(7)
C43 C68 C71 117.6(7)
C65 C68 C71 116.8(7)
C12 O69 P3 117.6(12)
C53 C71 C68 118.2(7)
C99 C71 C53 119.2(8)
C99 C71 C68 122.7(8)
C81 C74 C64 119.2(7)
C81 C74 C96 123.6(7)
C96 C74 C64 116.9(7)
C132 C76 C16 119.9(10)
C88 C78 C3AA 120.6(10)
C53 C79 C91 119.0(10)
N4 C81 C62 108.3(6)
N4 C81 C74 127.0(7)
C74 C81 C62 124.6(7)
C122 C83 Co2 70.0(6)
C125 C83 Co2 70.9(6)
C125 C83 C122 106.9(11)
C132 C86 C48 119.7(9)
C78 C88 C30 119.1(13)
C55 C90 C60 120.8(12)
C55 C90 C143 121.3(12)
C143 C90 C60 117.9(11)
C109 C91 C79 120.1(9)
N1AA C96 C74 126.7(7)
N1AA C96 C105 108.4(7)
C74 C96 C105 125.0(8)
C102 C97 Co2 70.7(6)
C102 C97 C125 107.9(12)
C125 C97 Co2 70.1(6)
C71 C99 C109 120.3(9)
C97 C102 Co2 70.5(6)
C97 C102 C122 108.4(11)
C122 C102 Co2 69.7(6)
F16 C103 C65 127.0(9)
F16 C103 C105 125.6(9)
C105 C103 C65 107.4(8)
F24 C105 C96 127.9(9)
F24 C105 C103 124.0(9)
C103 C105 C96 108.0(8)
C91 C109 C99 120.3(9)
C83 C122 Co2 69.7(6)
C102 C122 Co2 70.9(6)
C102 C122 C83 107.8(10)
C83 C125 Co2 70.0(6)
C83 C125 C97 109.0(10)
C97 C125 Co2 70.3(6)
C86 C132 C76 121.5(10)
C0AA C143 C90 122.0(18)
P7 O7 C9 112.0(8)
C14 O8 P6 116.4(10)
P6 O9 C13 121.0(11)
C2AA C0AA C143 116(2)
C2AA C1AA C55 115.4(17)
C0AA C2AA C1AA 127.9(19)
P7 O6 Yb1 139.7(4)

loop_
_geom_bond_atom_site_label_1
_geom_bond_atom_site_label_2
_geom_bond_distance
Yb1 P3 3.490(3)
Yb1 P6 3.481(3)
Yb1 P7 3.487(3)
Yb1 N10 2.359(6)
Yb1 O0AA 2.232(6)
Yb1 O2 2.245(7)
Yb1 N4 2.375(6)
Yb1 N2 2.378(6)
Yb1 N1AA 2.369(7)
Yb1 O6 2.220(7)
Co2 P3 2.136(3)
Co2 P6 2.130(3)
Co2 P7 2.213(3)
Co2 C83 2.069(10)
Co2 C97 2.083(10)
Co2 C102 2.087(10)
Co2 C122 2.072(10)
Co2 C125 2.081(9)
P3 O0AA 1.506(7)
P3 O25 1.516(11)
P3 O69 1.693(13)
P6 O2 1.506(7)
P6 O8 1.708(11)
P6 O9 1.466(11)
P7 O40 1.598(10)
P7 O7 1.536(9)
P7 O6 1.485(8)
F6 C36 1.339(8)
N10 C50 1.386(9)
N10 C57 1.378(9)
F12 C45 1.342(9)
F13 C21 1.336(9)
F16 C103 1.323(11)
F17 C24 1.329(9)
F20 C18 1.326(9)
F21 C62 1.340(8)
F24 C105 1.338(11)
N4 C52 1.369(9)
N4 C81 1.377(9)
N2 C2 1.379(9)
N2 C43 1.377(10)
C2 C18 1.439(10)
C2 C27 1.400(10)
N1AA C65 1.374(10)
N1AA C96 1.374(10)
C3AA C37 1.380(15)
C3AA C78 1.37(2)
C16 C20 1.392(12)
C16 C27 1.498(10)
C16 C76 1.388(12)
C18 C45 1.341(12)
C20 C48 1.397(13)
C21 C52 1.449(10)
C21 C62 1.331(11)
C24 C36 1.341(11)
C24 C50 1.433(11)
O25 C17 1.58(2)
C27 C57 1.404(10)
C30 C64 1.372(16)
C30 C88 1.383(14)
C36 C57 1.443(10)
C37 C64 1.378(17)
O40 C15 1.43(2)
C43 C45 1.434(11)
C43 C68 1.391(11)
C48 C86 1.389(19)
C50 C60 1.395(11)
C52 C60 1.402(10)
C53 C71 1.391(13)
C53 C79 1.386(13)
C55 C90 1.348(19)
C55 C1AA 1.51(2)
C60 C90 1.504(11)
C62 C81 1.443(10)
C64 C74 1.490(11)
C65 C68 1.413(11)
C65 C103 1.441(12)
C68 C71 1.501(11)
O69 C12 1.425(18)
C71 C99 1.387(12)
C74 C81 1.409(11)
C74 C96 1.414(12)
C76 C132 1.371(14)
C78 C88 1.37(2)
C79 C91 1.406(15)
C83 C122 1.427(16)
C83 C125 1.388(16)
C86 C132 1.359(19)
C90 C143 1.42(2)
C91 C109 1.372(16)
C96 C105 1.442(12)
C97 C102 1.385(18)
C97 C125 1.408(18)
C99 C109 1.394(13)
C102 C122 1.40(2)
C103 C105 1.339(14)
C143 C0AA 1.378(18)
O7 C9 1.64(2)
O8 C14 1.391(19)
O9 C13 1.58(2)
C0AA C2AA 1.33(3)
C1AA C2AA 1.37(3)
